data_4132385
loop_
_publ_author_name
'Hoshimoto, Yoichi'
'Kinoshita, Takuya'
'Hazra, Sunit'
'Ohashi, Masato'
'Ogoshi, Sensuke'

_publ_section_title
;
 Main-Group-Catalyzed Reductive Alkylation of Multiply Substituted Amines
 with Aldehydes Using H<sub>2</sub>.
;
_journal_issue 23
_journal_name_full 'Journal of the American Chemical Society'
_journal_page_first 7292
_journal_page_last 7300
_journal_paper_doi 10.1021/jacs.8b03626
_journal_volume 140
_journal_year 2018
_chemical_formula_moiety 'C19 H6 B F11'
_chemical_formula_sum 'C19 H6 B F11'
_chemical_formula_weight 454.05
_space_group_crystal_system monoclinic
_space_group_IT_number 14
_space_group_name_Hall '-P 2yn'
_space_group_name_H-M_alt 'P 1 21/n 1'
_atom_sites_solution_hydrogens geom
_atom_sites_solution_primary direct
_atom_sites_solution_secondary difmap
_cell_angle_alpha 90.0000
_cell_angle_beta 105.6610(8)
_cell_angle_gamma 90.0000
_cell_formula_units_Z 8
_cell_length_a 10.34417(19)
_cell_length_b 16.5497(3)
_cell_length_c 21.0086(4)
_cell_measurement_reflns_used 31382
_cell_measurement_temperature 123
_cell_measurement_theta_max 68.19
_cell_measurement_theta_min 3.45
_cell_volume 3463.01(11)
_computing_cell_refinement 'RAPID AUTO'
_computing_data_collection 'RAPID AUTO (Rigaku, ????)'
_computing_data_reduction 'RAPID AUTO'
_computing_molecular_graphics 'CrystalStructure 4.2.2'
_computing_publication_material 'CrystalStructure 4.2.2 (Rigaku, 2016)'
_computing_structure_refinement 'SHELXL Version 2016/4 (Sheldrick, 2008)'
_computing_structure_solution 'SIR2011 (Burla, et al., 2012)'
_diffrn_ambient_temperature 123
_diffrn_detector_area_resol_mean 10.000
_diffrn_measured_fraction_theta_full 0.995
_diffrn_measured_fraction_theta_max 0.994
_diffrn_measurement_device_type 'Rigaku R-AXIS RAPID'
_diffrn_measurement_method \w
_diffrn_radiation_type 'Cu K\a'
_diffrn_radiation_wavelength 1.54187
_diffrn_reflns_av_R_equivalents 0.0555
_diffrn_reflns_Laue_measured_fraction_full 0.995
_diffrn_reflns_Laue_measured_fraction_max 0.994
_diffrn_reflns_limit_h_max 12
_diffrn_reflns_limit_h_min -12
_diffrn_reflns_limit_k_max 19
_diffrn_reflns_limit_k_min -18
_diffrn_reflns_limit_l_max 25
_diffrn_reflns_limit_l_min -25
_diffrn_reflns_number 55364
_diffrn_reflns_point_group_measured_fraction_full 0.995
_diffrn_reflns_point_group_measured_fraction_max 0.994
_diffrn_reflns_theta_full 67.687
_diffrn_reflns_theta_max 68.244
_diffrn_reflns_theta_min 3.451
_diffrn_standards_number 0
_exptl_absorpt_coefficient_mu 1.672
_exptl_absorpt_correction_T_max 0.778
_exptl_absorpt_correction_T_min 0.498
_exptl_absorpt_correction_type multi-scan
_exptl_absorpt_process_details 'ABSCOR (Rigaku, 1995)'
_exptl_crystal_colour colorless
_exptl_crystal_density_diffrn 1.742
_exptl_crystal_density_method 'not measured'
_exptl_crystal_description block
_exptl_crystal_F_000 1792.00
_exptl_crystal_size_max 0.300
_exptl_crystal_size_mid 0.230
_exptl_crystal_size_min 0.150
_refine_diff_density_max 0.61
_refine_diff_density_min -0.53
_refine_ls_extinction_method none
_refine_ls_goodness_of_fit_ref 1.149
_refine_ls_hydrogen_treatment constr
_refine_ls_number_parameters 559
_refine_ls_number_reflns 6308
_refine_ls_number_restraints 0
_refine_ls_R_factor_all 0.0739
_refine_ls_R_factor_gt 0.0438
_refine_ls_shift/su_max 0.000
_refine_ls_structure_factor_coef Fsqd
_refine_ls_weighting_details 'w = 1/[\s^2^(Fo^2^)+(0.0441P)^2^+2.9161P] where P=(Fo^2^+2Fc^2^)/3'
_refine_ls_weighting_scheme calc
_refine_ls_wR_factor_gt 0.0987
_refine_ls_wR_factor_ref 0.1291
_reflns_Friedel_coverage 0.000
_reflns_number_gt 4327
_reflns_number_total 6308
_reflns_threshold_expression F^2^>2.0\s(F^2^)
_cod_data_source_file ja8b03626_si_002.cif
_cod_data_source_block B(2-CF3C6F4)(p-HC6F4)2
_cod_database_code 4132385

loop_
_space_group_symop_id
_space_group_symop_operation_xyz
1 +X,+Y,+Z
2 1/2-X,1/2+Y,1/2-Z
3 -X,-Y,-Z
4 -1/2+X,-1/2-Y,-1/2+Z

loop_
_atom_site_label
_atom_site_type_symbol
_atom_site_fract_x
_atom_site_fract_y
_atom_site_fract_z
_atom_site_U_iso_or_equiv
_atom_site_adp_type
_atom_site_occupancy
_atom_site_site_symmetry_order
_atom_site_calc_flag
_atom_site_refinement_flags_posn
_atom_site_refinement_flags_adp
F1 F 0.22190(17) 0.09646(10) 0.11489(9) 0.0344(4) Uani 1 1 d . .
F2 F -0.12718(16) 0.06099(10) 0.05944(7) 0.0298(4) Uani 1 1 d . .
F3 F 0.16768(17) -0.18792(10) 0.12036(9) 0.0344(4) Uani 1 1 d . .
F4 F -0.27382(15) 0.03705(10) 0.11362(8) 0.0314(4) Uani 1 1 d . .
F5 F -0.28954(17) -0.15719(11) 0.45676(8) 0.0357(4) Uani 1 1 d . .
F6 F -0.17593(16) -0.18870(10) 0.34964(8) 0.0346(4) Uani 1 1 d . .
F7 F 0.38252(18) -0.20704(11) 0.07642(9) 0.0424(5) Uani 1 1 d . .
F8 F -0.57645(17) -0.07073(11) 0.25226(8) 0.0390(5) Uani 1 1 d . .
F9 F -0.05640(17) -0.10755(11) 0.01877(8) 0.0347(4) Uani 1 1 d . .
F10 F -0.09054(19) -0.08804(12) 0.23776(8) 0.0414(5) Uani 1 1 d . .
F11 F 0.42995(17) 0.07526(11) 0.06535(10) 0.0424(5) Uani 1 1 d . .
F12 F -0.13278(18) 0.08870(11) 0.40737(9) 0.0433(5) Uani 1 1 d . .
F13 F -0.23901(17) 0.15958(11) 0.08735(8) 0.0370(4) Uani 1 1 d . .
F14 F -0.47077(19) -0.26471(11) 0.46765(9) 0.0434(5) Uani 1 1 d . .
F16 F 0.08730(18) -0.20390(13) 0.38632(9) 0.0518(6) Uani 1 1 d . .
F27 F -0.25302(18) -0.21849(12) -0.00771(9) 0.0461(5) Uani 1 1 d . .
F40 F -0.2952(2) -0.19122(12) 0.20911(10) 0.0511(5) Uani 1 1 d . .
F41 F 0.1315(2) 0.07115(14) 0.44589(10) 0.0618(6) Uani 1 1 d . .
F49 F -0.38385(19) 0.03010(12) 0.44929(8) 0.0437(5) Uani 1 1 d . .
F50 F -0.5970(2) 0.03410(15) 0.40627(11) 0.0636(7) Uani 1 1 d . .
F51 F -0.4943(4) 0.14133(14) 0.44641(12) 0.0999(11) Uani 1 1 d . .
F52 F -0.75857(17) -0.17697(12) 0.26510(10) 0.0519(6) Uani 1 1 d . .
C6 C -0.1755(3) 0.08948(17) 0.10896(14) 0.0238(6) Uani 1 1 d . .
C7 C -0.4037(3) -0.16117(17) 0.40795(14) 0.0245(6) Uani 1 1 d . .
C8 C 0.2576(3) 0.02004(18) 0.10572(14) 0.0249(6) Uani 1 1 d . .
C9 C -0.5473(3) -0.11710(18) 0.30705(14) 0.0258(7) Uani 1 1 d . .
C10 C -0.1289(3) -0.11905(18) 0.17613(14) 0.0270(7) Uani 1 1 d . .
C11 C -0.4987(3) -0.21614(18) 0.41418(15) 0.0296(7) Uani 1 1 d . .
C12 C -0.0682(3) 0.09814(17) 0.17247(13) 0.0218(6) Uani 1 1 d . .
C13 C -0.2336(3) -0.1731(2) 0.16179(15) 0.0328(7) Uani 1 1 d . .
C14 C 0.1830(3) -0.04427(17) 0.11948(13) 0.0219(6) Uani 1 1 d . .
C15 C -0.2139(3) -0.18613(19) 0.05324(15) 0.0305(7) Uani 1 1 d . .
C17 C -0.1039(3) -0.12282(19) 0.37374(13) 0.0266(7) Uani 1 1 d . .
C18 C 0.2301(3) -0.12056(18) 0.10797(14) 0.0247(6) Uani 1 1 d . .
C19 C 0.0339(3) -0.1306(2) 0.39279(15) 0.0344(8) Uani 1 1 d . .
C20 C -0.0617(3) -0.09553(17) 0.12967(13) 0.0239(6) Uani 1 1 d . .
C21 C -0.1683(3) -0.04919(17) 0.37596(13) 0.0234(6) Uani 1 1 d . .
C22 C -0.3629(3) 0.06550(19) 0.25779(15) 0.0304(7) Uani 1 1 d . .
H22 H -0.308091 0.032504 0.238745 0.036 Uiso 1 1 calc R U
C23 C 0.1412(3) 0.05757(19) 0.24656(14) 0.0292(7) Uani 1 1 d . .
H23 H 0.218688 0.024104 0.257130 0.035 Uiso 1 1 calc R U
C24 C -0.3823(3) 0.04360(17) 0.31901(14) 0.0235(6) Uani 1 1 d . .
C25 C 0.0411(3) 0.04439(17) 0.18728(13) 0.0233(6) Uani 1 1 d . .
C26 C -0.2771(3) -0.20786(19) 0.10025(16) 0.0329(7) Uani 1 1 d . .
H26 H -0.348693 -0.245776 0.090604 0.039 Uiso 1 1 calc R U
C28 C 0.1156(3) -0.0667(2) 0.41736(15) 0.0436(9) Uani 1 1 d . .
H28 H 0.210417 -0.072585 0.431098 0.052 Uiso 1 1 calc R U
C29 C 0.4114(3) -0.06615(19) 0.07074(15) 0.0310(7) Uani 1 1 d . .
H29 H 0.487926 -0.073443 0.054530 0.037 Uiso 1 1 calc R U
C30 C 0.3665(3) 0.00943(19) 0.08051(14) 0.0283(7) Uani 1 1 d . .
C31 C -0.1104(3) -0.13089(18) 0.06782(14) 0.0261(6) Uani 1 1 d . .
C32 C 0.1291(3) 0.11871(19) 0.29016(15) 0.0331(7) Uani 1 1 d . .
H32 H 0.196122 0.125123 0.330844 0.040 Uiso 1 1 calc R U
C33 C 0.0201(3) 0.16991(19) 0.27434(15) 0.0304(7) Uani 1 1 d . .
H33 H 0.011966 0.211675 0.304046 0.036 Uiso 1 1 calc R U
C34 C -0.0777(3) 0.16041(19) 0.21511(14) 0.0278(7) Uani 1 1 d . .
H34 H -0.151584 0.196678 0.203644 0.033 Uiso 1 1 calc R U
C35 C -0.4243(3) -0.10803(17) 0.35435(13) 0.0229(6) Uani 1 1 d . .
C36 C -0.0818(3) 0.0149(2) 0.40108(14) 0.0314(7) Uani 1 1 d . .
C37 C 0.0556(3) 0.0064(2) 0.42147(15) 0.0392(8) Uani 1 1 d . .
C38 C -0.4594(3) 0.09616(18) 0.34624(14) 0.0270(7) Uani 1 1 d . .
C42 C -0.6418(3) -0.1731(2) 0.31321(16) 0.0327(7) Uani 1 1 d . .
C43 C -0.6194(3) -0.22295(19) 0.36691(16) 0.0344(7) Uani 1 1 d . .
H43 H -0.685096 -0.261031 0.371420 0.041 Uiso 1 1 calc R U
C44 C 0.3415(3) -0.13112(19) 0.08529(14) 0.0290(7) Uani 1 1 d . .
C45 C -0.5162(3) 0.16608(19) 0.31335(16) 0.0337(7) Uani 1 1 d . .
H45 H -0.567344 0.201062 0.332982 0.040 Uiso 1 1 calc R U
C46 C -0.4982(3) 0.18437(19) 0.25240(16) 0.0343(7) Uani 1 1 d . .
H46 H -0.538362 0.231502 0.229624 0.041 Uiso 1 1 calc R U
C47 C -0.4219(3) 0.13428(19) 0.22425(15) 0.0334(7) Uani 1 1 d . .
H47 H -0.409766 0.146849 0.182109 0.040 Uiso 1 1 calc R U
C48 C -0.4825(4) 0.0769(2) 0.41145(16) 0.0414(8) Uani 1 1 d . .
B12 B -0.3241(3) -0.0381(2) 0.35111(15) 0.0238(7) Uani 1 1 d . .
B39 B 0.0536(3) -0.0315(2) 0.14448(15) 0.0222(7) Uani 1 1 d . .

loop_
_atom_site_aniso_label
_atom_site_aniso_U_11
_atom_site_aniso_U_22
_atom_site_aniso_U_33
_atom_site_aniso_U_23
_atom_site_aniso_U_13
_atom_site_aniso_U_12
F1 0.0364(10) 0.0232(10) 0.0469(11) -0.0020(8) 0.0171(8) -0.0009(8)
F2 0.0333(9) 0.0341(10) 0.0226(8) 0.0004(7) 0.0084(7) 0.0012(8)
F3 0.0369(10) 0.0214(10) 0.0500(11) 0.0033(8) 0.0203(8) 0.0003(8)
F4 0.0201(8) 0.0376(11) 0.0348(9) -0.0036(8) 0.0045(7) -0.0056(7)
F5 0.0355(10) 0.0389(11) 0.0276(9) 0.0056(8) 0.0000(7) -0.0030(8)
F6 0.0295(9) 0.0281(10) 0.0439(10) -0.0016(8) 0.0061(8) 0.0034(8)
F7 0.0416(11) 0.0322(11) 0.0591(12) 0.0011(9) 0.0234(9) 0.0138(9)
F8 0.0315(9) 0.0414(12) 0.0354(10) 0.0078(8) -0.0058(8) -0.0038(8)
F9 0.0367(10) 0.0431(12) 0.0284(9) -0.0086(8) 0.0157(7) -0.0056(8)
F10 0.0528(11) 0.0507(13) 0.0236(9) -0.0045(8) 0.0151(8) -0.0149(10)
F11 0.0324(10) 0.0402(12) 0.0596(12) 0.0076(9) 0.0207(9) -0.0067(9)
F12 0.0428(11) 0.0330(12) 0.0524(12) -0.0109(9) 0.0099(9) -0.0117(9)
F13 0.0373(10) 0.0303(11) 0.0390(10) 0.0028(8) 0.0025(8) 0.0078(8)
F14 0.0544(12) 0.0336(11) 0.0493(11) 0.0143(9) 0.0264(9) 0.0013(9)
F16 0.0347(10) 0.0697(15) 0.0482(12) 0.0047(10) 0.0064(9) 0.0251(10)
F27 0.0435(11) 0.0513(13) 0.0410(11) -0.0219(9) 0.0069(9) -0.0128(10)
F40 0.0520(12) 0.0595(14) 0.0502(12) 0.0081(10) 0.0285(10) -0.0173(10)
F41 0.0398(11) 0.0832(17) 0.0586(13) -0.0218(12) 0.0070(10) -0.0341(11)
F49 0.0473(11) 0.0530(13) 0.0281(9) 0.0034(9) 0.0053(8) -0.0051(10)
F50 0.0361(11) 0.0937(18) 0.0715(15) 0.0361(13) 0.0324(11) 0.0085(11)
F51 0.213(3) 0.0472(15) 0.0658(16) -0.0106(12) 0.082(2) 0.0215(18)
F52 0.0255(9) 0.0543(14) 0.0666(14) -0.0005(11) -0.0034(9) -0.0134(9)
C6 0.0218(14) 0.0225(17) 0.0290(15) 0.0007(12) 0.0101(12) 0.0039(12)
C7 0.0245(14) 0.0218(17) 0.0274(15) -0.0024(12) 0.0072(12) -0.0023(12)
C8 0.0235(14) 0.0220(17) 0.0282(15) 0.0016(12) 0.0054(12) 0.0021(12)
C9 0.0224(14) 0.0270(18) 0.0263(15) 0.0014(13) 0.0036(12) 0.0034(12)
C10 0.0293(15) 0.0293(18) 0.0236(14) 0.0026(13) 0.0089(12) -0.0009(13)
C11 0.0356(17) 0.0215(17) 0.0381(17) 0.0037(13) 0.0210(14) 0.0033(13)
C12 0.0178(13) 0.0261(17) 0.0229(14) -0.0024(12) 0.0080(11) -0.0007(12)
C13 0.0285(16) 0.038(2) 0.0364(17) 0.0072(15) 0.0167(13) -0.0024(14)
C14 0.0216(14) 0.0223(16) 0.0206(13) 0.0008(12) 0.0035(11) -0.0001(12)
C15 0.0257(15) 0.0317(19) 0.0325(16) -0.0096(14) 0.0048(12) 0.0003(13)
C17 0.0217(14) 0.0338(19) 0.0227(14) 0.0017(13) 0.0031(11) -0.0007(13)
C18 0.0221(14) 0.0246(18) 0.0292(15) 0.0008(13) 0.0099(12) 0.0004(12)
C19 0.0257(15) 0.049(2) 0.0284(16) 0.0009(15) 0.0060(13) 0.0107(15)
C20 0.0217(14) 0.0242(17) 0.0255(14) -0.0009(12) 0.0061(11) 0.0033(12)
C21 0.0210(14) 0.0246(17) 0.0227(14) 0.0016(12) 0.0025(11) -0.0021(12)
C22 0.0340(16) 0.0254(18) 0.0355(17) 0.0039(13) 0.0159(13) 0.0057(13)
C23 0.0231(15) 0.0338(19) 0.0285(15) -0.0061(13) 0.0034(12) 0.0018(13)
C24 0.0187(13) 0.0242(17) 0.0276(15) -0.0001(12) 0.0063(11) -0.0029(12)
C25 0.0203(13) 0.0248(17) 0.0257(14) -0.0036(12) 0.0075(11) -0.0022(12)
C26 0.0239(15) 0.0288(19) 0.0446(19) 0.0016(15) 0.0068(13) -0.0044(13)
C28 0.0177(15) 0.080(3) 0.0290(17) -0.0001(18) -0.0003(13) -0.0006(17)
C29 0.0217(15) 0.039(2) 0.0350(17) 0.0063(14) 0.0122(13) 0.0058(14)
C30 0.0238(15) 0.0276(18) 0.0337(16) 0.0068(13) 0.0079(12) -0.0036(13)
C31 0.0230(14) 0.0280(18) 0.0300(15) -0.0029(13) 0.0118(12) 0.0010(13)
C32 0.0306(16) 0.039(2) 0.0281(16) -0.0089(14) 0.0062(13) -0.0071(14)
C33 0.0295(16) 0.0296(19) 0.0339(16) -0.0095(14) 0.0118(13) 0.0022(14)
C34 0.0263(15) 0.0298(18) 0.0300(15) -0.0039(13) 0.0119(12) 0.0024(13)
C35 0.0194(13) 0.0226(17) 0.0274(15) -0.0026(12) 0.0074(11) -0.0015(12)
C36 0.0304(16) 0.035(2) 0.0276(16) -0.0034(14) 0.0051(13) -0.0058(14)
C37 0.0285(16) 0.059(3) 0.0267(16) -0.0086(16) 0.0013(13) -0.0190(17)
C38 0.0274(15) 0.0255(17) 0.0309(16) -0.0027(13) 0.0125(12) -0.0006(13)
C42 0.0195(14) 0.035(2) 0.0420(18) -0.0037(15) 0.0052(13) -0.0044(13)
C43 0.0279(16) 0.0238(18) 0.055(2) -0.0026(15) 0.0179(15) -0.0075(14)
C44 0.0261(15) 0.0280(18) 0.0326(16) 0.0033(13) 0.0073(13) 0.0112(13)
C45 0.0296(16) 0.0283(19) 0.0441(19) -0.0027(15) 0.0115(14) 0.0059(14)
C46 0.0280(16) 0.0273(19) 0.0457(19) 0.0074(15) 0.0067(14) 0.0014(14)
C47 0.0321(16) 0.035(2) 0.0343(17) 0.0090(14) 0.0106(13) 0.0011(15)
C48 0.058(2) 0.034(2) 0.0371(18) -0.0026(16) 0.0230(17) 0.0074(17)
B12 0.0255(17) 0.026(2) 0.0213(16) -0.0040(14) 0.0088(13) -0.0014(14)
B39 0.0204(15) 0.0252(19) 0.0196(15) 0.0038(13) 0.0031(12) 0.0034(13)

loop_
_atom_type_symbol
_atom_type_description
_atom_type_scat_dispersion_real
_atom_type_scat_dispersion_imag
_atom_type_scat_source
C C 0.0181 0.0091
;
International Tables for Crystallography
(Vol. C, Tables 4.2.6.8 and 6.1.1.4)
;
H H 0.0000 0.0000
;
International Tables for Crystallography
(Vol. C, Table 6.1.1.4)
;
B B 0.0090 0.0039
;
International Tables for Crystallography
(Vol. C, Tables 4.2.6.8 and 6.1.1.4)
;
F F 0.0727 0.0534
;
International Tables for Crystallography
(Vol. C, Tables 4.2.6.8 and 6.1.1.4)
;

loop_
_geom_angle_atom_site_label_1
_geom_angle_atom_site_label_2
_geom_angle_atom_site_label_3
_geom_angle
F13 C6 F2 106.7(2)
F13 C6 F4 105.5(2)
F2 C6 F4 105.7(2)
F13 C6 C12 113.2(2)
F2 C6 C12 112.3(2)
F4 C6 C12 112.7(2)
F5 C7 C11 117.7(3)
F5 C7 C35 119.8(2)
C11 C7 C35 122.5(3)
F1 C8 C30 117.3(3)
F1 C8 C14 120.1(2)
C30 C8 C14 122.6(3)
F8 C9 C42 117.5(2)
F8 C9 C35 119.9(3)
C42 C9 C35 122.6(3)
F10 C10 C13 117.9(2)
F10 C10 C20 119.5(3)
C13 C10 C20 122.6(3)
F14 C11 C7 118.5(3)
F14 C11 C43 120.1(3)
C7 C11 C43 121.3(3)
C34 C12 C25 121.4(3)
C34 C12 C6 118.9(2)
C25 C12 C6 119.7(2)
F40 C13 C10 118.9(3)
F40 C13 C26 119.9(3)
C10 C13 C26 121.1(3)
C8 C14 C18 114.6(2)
C8 C14 B39 122.3(3)
C18 C14 B39 123.0(3)
F27 C15 C26 120.1(3)
F27 C15 C31 119.5(3)
C26 C15 C31 120.5(3)
F6 C17 C19 117.4(3)
F6 C17 C21 120.1(2)
C19 C17 C21 122.5(3)
F3 C18 C44 116.9(3)
F3 C18 C14 120.4(2)
C44 C18 C14 122.7(3)
F16 C19 C28 120.2(3)
F16 C19 C17 118.1(3)
C28 C19 C17 121.6(3)
C31 C20 C10 114.4(3)
C31 C20 B39 122.4(2)
C10 C20 B39 123.1(2)
C17 C21 C36 114.4(3)
C17 C21 B12 123.3(3)
C36 C21 B12 122.3(3)
C47 C22 C24 121.7(3)
C47 C22 H22 119.2
C24 C22 H22 119.2
C32 C23 C25 121.3(3)
C32 C23 H23 119.3
C25 C23 H23 119.3
C38 C24 C22 116.9(3)
C38 C24 B12 123.9(3)
C22 C24 B12 119.2(3)
C23 C25 C12 117.0(3)
C23 C25 B39 118.5(2)
C12 C25 B39 124.4(2)
C15 C26 C13 118.0(3)
C15 C26 H26 121.0
C13 C26 H26 121.0
C19 C28 C37 117.5(3)
C19 C28 H28 121.2
C37 C28 H28 121.2
C30 C29 C44 117.4(3)
C30 C29 H29 121.3
C44 C29 H29 121.3
F11 C30 C29 119.6(3)
F11 C30 C8 119.1(3)
C29 C30 C8 121.3(3)
F9 C31 C15 118.4(3)
F9 C31 C20 118.1(2)
C15 C31 C20 123.4(3)
C33 C32 C23 120.1(3)
C33 C32 H32 120.0
C23 C32 H32 120.0
C32 C33 C34 119.9(3)
C32 C33 H33 120.0
C34 C33 H33 120.0
C33 C34 C12 120.2(3)
C33 C34 H34 119.9
C12 C34 H34 119.9
C9 C35 C7 114.7(3)
C9 C35 B12 122.3(3)
C7 C35 B12 122.7(2)
F12 C36 C37 117.4(3)
F12 C36 C21 119.7(3)
C37 C36 C21 122.9(3)
F41 C37 C28 119.9(3)
F41 C37 C36 119.0(3)
C28 C37 C36 121.1(3)
C45 C38 C24 121.6(3)
C45 C38 C48 118.9(3)
C24 C38 C48 119.6(3)
F52 C42 C43 120.4(3)
F52 C42 C9 118.4(3)
C43 C42 C9 121.2(3)
C42 C43 C11 117.7(3)
C42 C43 H43 121.1
C11 C43 H43 121.1
F7 C44 C18 119.3(3)
F7 C44 C29 119.4(3)
C18 C44 C29 121.3(3)
C46 C45 C38 119.9(3)
C46 C45 H45 120.0
C38 C45 H45 120.0
C45 C46 C47 120.2(3)
C45 C46 H46 119.9
C47 C46 H46 119.9
C46 C47 C22 119.8(3)
C46 C47 H47 120.1
C22 C47 H47 120.1
F51 C48 F49 107.7(3)
F51 C48 F50 104.9(3)
F49 C48 F50 104.6(3)
F51 C48 C38 113.7(3)
F49 C48 C38 112.3(3)
F50 C48 C38 113.0(3)
C24 B12 C21 119.3(3)
C24 B12 C35 118.5(2)
C21 B12 C35 122.1(3)
C20 B39 C25 118.7(2)
C20 B39 C14 120.9(3)
C25 B39 C14 120.4(3)

loop_
_geom_bond_atom_site_label_1
_geom_bond_atom_site_label_2
_geom_bond_distance
F1 C8 1.346(3)
F2 C6 1.355(3)
F3 C18 1.348(3)
F4 C6 1.360(3)
F5 C7 1.340(3)
F6 C17 1.340(3)
F7 C44 1.355(3)
F8 C9 1.348(3)
F9 C31 1.354(3)
F10 C10 1.349(3)
F11 C30 1.354(3)
F12 C36 1.351(4)
F13 C6 1.350(3)
F14 C11 1.348(3)
F16 C19 1.356(4)
F27 C15 1.346(3)
F40 C13 1.351(3)
F41 C37 1.346(4)
F49 C48 1.355(4)
F50 C48 1.359(4)
F51 C48 1.319(4)
F52 C42 1.351(3)
C6 C12 1.495(4)
C7 C11 1.371(4)
C7 C35 1.399(4)
C8 C30 1.379(4)
C8 C14 1.390(4)
C9 C42 1.377(4)
C9 C35 1.395(4)
C10 C13 1.374(4)
C10 C20 1.397(4)
C11 C43 1.375(4)
C12 C34 1.386(4)
C12 C25 1.406(4)
C13 C26 1.375(4)
C14 C18 1.398(4)
C14 B39 1.579(4)
C15 C26 1.372(4)
C15 C31 1.378(4)
C17 C19 1.378(4)
C17 C21 1.396(4)
C18 C44 1.372(4)
C19 C28 1.365(5)
C20 C31 1.390(4)
C20 B39 1.563(4)
C21 C36 1.396(4)
C21 B12 1.565(4)
C22 C47 1.390(4)
C22 C24 1.402(4)
C22 H22 0.9500
C23 C32 1.393(4)
C23 C25 1.405(4)
C23 H23 0.9500
C24 C38 1.402(4)
C24 B12 1.557(4)
C25 B39 1.570(4)
C26 H26 0.9500
C28 C37 1.372(5)
C28 H28 0.9500
C29 C30 1.369(4)
C29 C44 1.376(4)
C29 H29 0.9500
C32 C33 1.378(4)
C32 H32 0.9500
C33 C34 1.384(4)
C33 H33 0.9500
C34 H34 0.9500
C35 B12 1.568(4)
C36 C37 1.376(4)
C38 C45 1.394(4)
C38 C48 1.488(4)
C42 C43 1.366(4)
C43 H43 0.9500
C45 C46 1.376(4)
C45 H45 0.9500
C46 C47 1.383(4)
C46 H46 0.9500
C47 H47 0.9500

loop_
_geom_torsion_atom_site_label_1
_geom_torsion_atom_site_label_2
_geom_torsion_atom_site_label_3
_geom_torsion_atom_site_label_4
_geom_torsion
F5 C7 C11 F14 -2.1(4)
C35 C7 C11 F14 -179.6(3)
F5 C7 C11 C43 178.8(3)
C35 C7 C11 C43 1.2(5)
F13 C6 C12 C34 25.7(4)
F2 C6 C12 C34 146.7(3)
F4 C6 C12 C34 -94.0(3)
F13 C6 C12 C25 -153.1(2)
F2 C6 C12 C25 -32.1(4)
F4 C6 C12 C25 87.2(3)
F10 C10 C13 F40 1.5(4)
C20 C10 C13 F40 -178.5(3)
F10 C10 C13 C26 -179.2(3)
C20 C10 C13 C26 0.8(5)
F1 C8 C14 C18 180.0(2)
C30 C8 C14 C18 2.2(4)
F1 C8 C14 B39 1.4(4)
C30 C8 C14 B39 -176.4(3)
C8 C14 C18 F3 179.0(2)
B39 C14 C18 F3 -2.4(4)
C8 C14 C18 C44 0.4(4)
B39 C14 C18 C44 179.0(3)
F6 C17 C19 F16 -0.4(4)
C21 C17 C19 F16 -177.3(3)
F6 C17 C19 C28 179.4(3)
C21 C17 C19 C28 2.4(5)
F10 C10 C20 C31 -179.6(3)
C13 C10 C20 C31 0.4(4)
F10 C10 C20 B39 -2.6(4)
C13 C10 C20 B39 177.4(3)
F6 C17 C21 C36 -179.0(2)
C19 C17 C21 C36 -2.0(4)
F6 C17 C21 B12 -0.2(4)
C19 C17 C21 B12 176.7(3)
C47 C22 C24 C38 -2.6(4)
C47 C22 C24 B12 174.6(3)
C32 C23 C25 C12 3.1(4)
C32 C23 C25 B39 -173.2(3)
C34 C12 C25 C23 -1.1(4)
C6 C12 C25 C23 177.7(3)
C34 C12 C25 B39 174.9(3)
C6 C12 C25 B39 -6.3(4)
F27 C15 C26 C13 -179.9(3)
C31 C15 C26 C13 -0.2(5)
F40 C13 C26 C15 178.4(3)
C10 C13 C26 C15 -0.9(5)
F16 C19 C28 C37 178.7(3)
C17 C19 C28 C37 -1.1(5)
C44 C29 C30 F11 -178.4(3)
C44 C29 C30 C8 1.8(4)
F1 C8 C30 F11 -1.1(4)
C14 C8 C30 F11 176.8(2)
F1 C8 C30 C29 178.8(3)
C14 C8 C30 C29 -3.4(5)
F27 C15 C31 F9 3.7(4)
C26 C15 C31 F9 -176.0(3)
F27 C15 C31 C20 -178.8(3)
C26 C15 C31 C20 1.5(5)
C10 C20 C31 F9 176.0(2)
B39 C20 C31 F9 -1.0(4)
C10 C20 C31 C15 -1.6(4)
B39 C20 C31 C15 -178.6(3)
C25 C23 C32 C33 -2.7(5)
C23 C32 C33 C34 0.1(5)
C32 C33 C34 C12 1.8(5)
C25 C12 C34 C33 -1.3(4)
C6 C12 C34 C33 179.9(3)
F8 C9 C35 C7 -178.0(2)
C42 C9 C35 C7 1.0(4)
F8 C9 C35 B12 8.0(4)
C42 C9 C35 B12 -173.0(3)
F5 C7 C35 C9 -179.2(2)
C11 C7 C35 C9 -1.7(4)
F5 C7 C35 B12 -5.2(4)
C11 C7 C35 B12 172.2(3)
C17 C21 C36 F12 -178.1(2)
B12 C21 C36 F12 3.1(4)
C17 C21 C36 C37 0.5(4)
B12 C21 C36 C37 -178.2(3)
C19 C28 C37 F41 179.4(3)
C19 C28 C37 C36 -0.5(5)
F12 C36 C37 F41 -0.5(4)
C21 C36 C37 F41 -179.1(3)
F12 C36 C37 C28 179.4(3)
C21 C36 C37 C28 0.7(5)
C22 C24 C38 C45 1.2(4)
B12 C24 C38 C45 -175.8(3)
C22 C24 C38 C48 -179.3(3)
B12 C24 C38 C48 3.6(4)
F8 C9 C42 F52 -1.5(4)
C35 C9 C42 F52 179.4(3)
F8 C9 C42 C43 179.3(3)
C35 C9 C42 C43 0.3(5)
F52 C42 C43 C11 180.0(3)
C9 C42 C43 C11 -0.9(5)
F14 C11 C43 C42 -179.0(3)
C7 C11 C43 C42 0.1(5)
F3 C18 C44 F7 0.2(4)
C14 C18 C44 F7 178.8(2)
F3 C18 C44 C29 179.5(3)
C14 C18 C44 C29 -1.9(5)
C30 C29 C44 F7 -179.9(3)
C30 C29 C44 C18 0.8(4)
C24 C38 C45 C46 0.6(5)
C48 C38 C45 C46 -178.8(3)
C38 C45 C46 C47 -1.2(5)
C45 C46 C47 C22 -0.2(5)
C24 C22 C47 C46 2.2(5)
C45 C38 C48 F51 -32.1(5)
C24 C38 C48 F51 148.4(3)
C45 C38 C48 F49 -154.7(3)
C24 C38 C48 F49 25.9(4)
C45 C38 C48 F50 87.3(4)
C24 C38 C48 F50 -92.1(3)
C38 C24 B12 C21 -115.5(3)
C22 C24 B12 C21 67.5(4)
C38 C24 B12 C35 67.3(4)
C22 C24 B12 C35 -109.7(3)
C17 C21 B12 C24 -146.4(3)
C36 C21 B12 C24 32.2(4)
C17 C21 B12 C35 30.7(4)
C36 C21 B12 C35 -150.7(3)
C9 C35 B12 C24 30.2(4)
C7 C35 B12 C24 -143.4(3)
C9 C35 B12 C21 -146.9(3)
C7 C35 B12 C21 39.6(4)
C31 C20 B39 C25 137.9(3)
C10 C20 B39 C25 -38.8(4)
C31 C20 B39 C14 -44.5(4)
C10 C20 B39 C14 138.8(3)
C23 C25 B39 C20 120.6(3)
C12 C25 B39 C20 -55.4(4)
C23 C25 B39 C14 -57.0(4)
C12 C25 B39 C14 127.0(3)
C8 C14 B39 C20 151.9(3)
C18 C14 B39 C20 -26.6(4)
C8 C14 B39 C25 -30.5(4)
C18 C14 B39 C25 151.0(3)
